data_1516489
loop_
_publ_author_name
'Yang, Jye-Shane'
'Wang, Chin-Min'
'Hwang, Chung-Yu'
'Liau, Kang-Ling'
'Chiou, Shih-Yi'

_publ_section_title
;
 Origin of the N-methyl and N-phenyl substituent effects on the
 fluorescence vibronic structures of trans-4-aminostilbene and its
 derivatives in hexane
;
_journal_issue 11
_journal_name_full 'Photochemical &amp; Photobiological Sciences'
_journal_page_first 1225
_journal_page_last 1231
_journal_paper_doi 10.1039/b306226k
_journal_volume 2
_journal_year 2003
_chemical_formula_sum 'C27 H23 N O'
_chemical_formula_weight 377.46
_chemical_name_systematic ?
_space_group_IT_number 14
_symmetry_cell_setting monoclinic
_symmetry_space_group_name_Hall '-P 2ybc'
_symmetry_space_group_name_H-M 'P 1 21/c 1'
_atom_sites_solution_hydrogens mixed
_atom_sites_solution_primary direct
_atom_sites_solution_secondary difmap
_audit_creation_method SHELXL-97
_cell_angle_alpha 90.00
_cell_angle_beta 93.585(5)
_cell_angle_gamma 90.00
_cell_formula_units_Z 12
_cell_length_a 10.872(2)
_cell_length_b 23.494(5)
_cell_length_c 24.378(5)
_cell_measurement_reflns_used 949
_cell_measurement_temperature 294(2)
_cell_measurement_theta_max 25
_cell_measurement_theta_min 2.5
_cell_volume 6215(2)
_computing_cell_refinement 'Bruker SMART'
_computing_data_collection 'Bruker SMART'
_computing_data_reduction 'Bruker SHELXTL'
_computing_molecular_graphics 'Bruker SHELXTL'
_computing_publication_material 'Bruker SHELXTL'
_computing_structure_refinement 'SHELXL-97 (Sheldrick, 1997)'
_computing_structure_solution 'SHELXS-97 (Sheldrick, 1990)'
_diffrn_ambient_temperature 294(2)
_diffrn_measured_fraction_theta_full 0.920
_diffrn_measured_fraction_theta_max 0.920
_diffrn_measurement_device_type 'CCD area detector'
_diffrn_measurement_method 'phi and omega scans'
_diffrn_radiation_monochromator graphite
_diffrn_radiation_source 'fine-focus sealed tube'
_diffrn_radiation_type MoK\a
_diffrn_radiation_wavelength 0.71073
_diffrn_reflns_av_R_equivalents 0.0928
_diffrn_reflns_av_sigmaI/netI 0.1495
_diffrn_reflns_limit_h_max 14
_diffrn_reflns_limit_h_min -13
_diffrn_reflns_limit_k_max 21
_diffrn_reflns_limit_k_min -29
_diffrn_reflns_limit_l_max 31
_diffrn_reflns_limit_l_min -32
_diffrn_reflns_number 37700
_diffrn_reflns_theta_full 28.27
_diffrn_reflns_theta_max 28.27
_diffrn_reflns_theta_min 1.20
_exptl_absorpt_coefficient_mu 0.073
_exptl_absorpt_correction_T_max 0.9686
_exptl_absorpt_correction_T_min 0.9296
_exptl_absorpt_correction_type empirical
_exptl_crystal_colour Colourless
_exptl_crystal_density_diffrn 1.210
_exptl_crystal_density_meas ?
_exptl_crystal_density_method 'not measured'
_exptl_crystal_description Tabular
_exptl_crystal_F_000 2400
_exptl_crystal_size_max 0.20
_exptl_crystal_size_mid 0.18
_exptl_crystal_size_min 0.01
_refine_diff_density_max 0.861
_refine_diff_density_min -0.709
_refine_diff_density_rms 0.338
_refine_ls_extinction_coef 0.0132(10)
_refine_ls_extinction_expression Fc^*^=kFc[1+0.001xFc^2^\l^3^/sin(2\q)]^-1/4^
_refine_ls_extinction_method SHELXL
_refine_ls_goodness_of_fit_ref 0.972
_refine_ls_hydrogen_treatment mixed
_refine_ls_matrix_type full
_refine_ls_number_parameters 804
_refine_ls_number_reflns 14192
_refine_ls_number_restraints 2
_refine_ls_restrained_S_all 0.972
_refine_ls_R_factor_all 0.2682
_refine_ls_R_factor_gt 0.1055
_refine_ls_shift/su_max 0.004
_refine_ls_shift/su_mean 0.000
_refine_ls_structure_factor_coef Fsqd
_refine_ls_weighting_details 'calc w=1/[\s^2^(Fo^2^)+(0.1109P)^2^+0.0000P] where P=(Fo^2^+2Fc^2^)/3'
_refine_ls_weighting_scheme calc
_refine_ls_wR_factor_gt 0.2354
_refine_ls_wR_factor_ref 0.2901
_reflns_number_gt 3828
_reflns_number_total 14192
_reflns_threshold_expression >2sigma(I)
_cod_data_source_file b306226k.txt
_cod_data_source_block ja04m
_cod_depositor_comments
;
The following automatic conversions were performed:

'_symmetry_cell_setting' value 'Monoclinic' changed to 'monoclinic'
according to
/usr/data/users/saulius/automatic-downloads/retrospective/RSC/lib/dictionaries/cif_core.dic
dictionary named 'cif_core.dic' version 2.4.2 from 2011-04-26.

Automatic conversion script
Id: cif_fix_values 2281 2013-09-26 08:29:07Z andrius 

The following automatic conversions were performed:

'_exptl_crystal_density_meas' value 'not measured' was changed to '?'
- the value is perceived as not measured.

Automatic conversion script
Id: cif_fix_values 3008 2015-01-20 13:52:24Z robertas 

The following automatic conversions were performed:

'_atom_sites_solution_hydrogens' value 'difmap and geom' was changed
to 'mixed'.

Automatic conversion script
Id: cif_fix_values 6452 2018-10-05 10:23:21Z andrius 
;
_cod_original_cell_volume 6214(2)
_cod_original_sg_symbol_H-M P2(1)/c
_cod_database_code 1516489

loop_
_symmetry_equiv_pos_as_xyz
'x, y, z'
'-x, y+1/2, -z+1/2'
'-x, -y, -z'
'x, -y-1/2, z-1/2'

loop_
_atom_site_label
_atom_site_type_symbol
_atom_site_fract_x
_atom_site_fract_y
_atom_site_fract_z
_atom_site_U_iso_or_equiv
_atom_site_adp_type
_atom_site_occupancy
_atom_site_symmetry_multiplicity
_atom_site_calc_flag
_atom_site_refinement_flags
O1 O -0.2531(4) -0.69080(17) -0.00681(17) 0.0979(13) Uani 1 1 d .
O2 O -0.4517(3) 0.61590(16) 0.15218(15) 0.0862(12) Uani 1 1 d .
O3 O 0.0341(4) 0.22447(17) 0.16127(16) 0.0983(13) Uani 1 1 d .
N1 N -0.2232(4) -0.17130(17) 0.00803(18) 0.0712(12) Uani 1 1 d .
N2 N -0.5267(3) 0.09830(16) 0.17198(17) 0.0648(11) Uani 1 1 d .
N3 N 0.0010(4) 0.74225(17) 0.17087(17) 0.0683(12) Uani 1 1 d .
C1 C -0.1095(4) -0.1423(2) 0.0012(2) 0.0616(13) Uani 1 1 d .
C2 C -0.0021(5) -0.1607(2) 0.0295(2) 0.0739(15) Uani 1 1 d .
H2A H -0.0027 -0.1927 0.0519 0.089 Uiso 1 1 calc R
C3 C 0.1050(5) -0.1309(3) 0.0239(2) 0.0849(17) Uani 1 1 d .
H3A H 0.1776 -0.1434 0.0422 0.102 Uiso 1 1 calc R
C4 C 0.1070(5) -0.0824(3) -0.0086(3) 0.0891(18) Uani 1 1 d .
H4A H 0.1796 -0.0620 -0.0113 0.107 Uiso 1 1 calc R
C5 C 0.0000(5) -0.0652(2) -0.0367(2) 0.0769(15) Uani 1 1 d .
H5A H -0.0001 -0.0331 -0.0589 0.092 Uiso 1 1 calc R
C6 C -0.1076(5) -0.0957(2) -0.0317(2) 0.0698(14) Uani 1 1 d .
H6A H -0.1796 -0.0841 -0.0512 0.084 Uiso 1 1 calc R
C7 C -0.3300(5) -0.1379(2) 0.0160(2) 0.0606(13) Uani 1 1 d .
C8 C -0.3216(5) -0.0888(2) 0.0467(2) 0.0658(14) Uani 1 1 d .
H8A H -0.2455 -0.0772 0.0624 0.079 Uiso 1 1 calc R
C9 C -0.4257(5) -0.0562(2) 0.0544(2) 0.0819(17) Uani 1 1 d .
H9A H -0.4183 -0.0228 0.0748 0.098 Uiso 1 1 calc R
C10 C -0.5395(5) -0.0726(3) 0.0323(2) 0.0883(18) Uani 1 1 d .
H10A H -0.6095 -0.0511 0.0378 0.106 Uiso 1 1 calc R
C11 C -0.5468(5) -0.1219(2) 0.0016(2) 0.0800(17) Uani 1 1 d .
H11A H -0.6228 -0.1333 -0.0143 0.096 Uiso 1 1 calc R
C12 C -0.4448(5) -0.1545(2) -0.0061(2) 0.0719(15) Uani 1 1 d .
H12A H -0.4528 -0.1880 -0.0264 0.086 Uiso 1 1 calc R
C13 C -0.2275(5) -0.2312(2) 0.0066(2) 0.0659(14) Uani 1 1 d .
C14 C -0.3038(5) -0.2623(2) 0.0392(2) 0.0747(15) Uani 1 1 d .
H14A H -0.3524 -0.2437 0.0637 0.090 Uiso 1 1 calc R
C15 C -0.3069(5) -0.3212(3) 0.0349(3) 0.0851(18) Uani 1 1 d .
H15A H -0.3596 -0.3414 0.0564 0.102 Uiso 1 1 calc R
C16 C -0.2344(7) -0.3513(2) -0.0001(3) 0.094(2) Uani 1 1 d D
C17 C -0.1596(6) -0.3195(3) -0.0301(2) 0.0901(19) Uani 1 1 d .
H17A H -0.1079 -0.3382 -0.0532 0.108 Uiso 1 1 calc R
C18 C -0.1559(5) -0.2614(2) -0.0284(2) 0.0804(16) Uani 1 1 d .
H18A H -0.1046 -0.2418 -0.0511 0.096 Uiso 1 1 calc R
C19 C -0.2120(16) -0.4151(5) -0.0091(6) 0.080(5) Uani 0.68(4) 1 d P
C19' C -0.272(3) -0.4096(9) 0.0135(16) 0.068(11) Uani 0.32(4) 1 d PD
H19A H -0.1485 -0.4256 -0.0289 0.082 Uiso 0.68 1 d P
H19B H -0.3451 -0.4154 0.0391 0.082 Uiso 0.32 1 d P
C20 C -0.2825(17) -0.4491(5) 0.0126(5) 0.078(5) Uani 0.68(4) 1 d P
C20' C -0.213(4) -0.4564(9) -0.0069(13) 0.065(12) Uani 0.32(4) 1 d PD
H20A H -0.3473 -0.4403 0.0340 0.078 Uiso 0.68 1 d P
H20B H -0.1358 -0.4514 -0.0293 0.078 Uiso 0.32 1 d P
C21 C -0.2579(8) -0.5142(3) 0.0037(3) 0.098(2) Uani 1 1 d D
C22 C -0.3525(7) -0.5457(3) 0.0225(2) 0.095(2) Uani 1 1 d .
H22A H -0.4172 -0.5267 0.0378 0.114 Uiso 1 1 calc R
C23 C -0.3555(6) -0.6044(3) 0.0197(2) 0.0819(17) Uani 1 1 d .
H23A H -0.4221 -0.6243 0.0323 0.098 Uiso 1 1 calc R
C24 C -0.2606(5) -0.6329(2) -0.0017(2) 0.0693(14) Uani 1 1 d .
C25 C -0.1646(5) -0.6027(3) -0.0228(2) 0.0856(17) Uani 1 1 d .
H25A H -0.1009 -0.6219 -0.0386 0.103 Uiso 1 1 calc R
C26 C -0.1642(6) -0.5439(3) -0.0202(3) 0.095(2) Uani 1 1 d .
H26A H -0.1001 -0.5238 -0.0347 0.114 Uiso 1 1 calc R
C27 C -0.3445(6) -0.7240(3) 0.0157(3) 0.128(3) Uani 1 1 d .
H27A H -0.3283 -0.7635 0.0094 0.192 Uiso 1 1 calc R
H27B H -0.4236 -0.7141 -0.0013 0.192 Uiso 1 1 calc R
H27C H -0.3442 -0.7170 0.0546 0.192 Uiso 1 1 calc R
C28 C -0.4235(4) 0.0611(2) 0.1774(2) 0.0583(12) Uani 1 1 d .
C29 C -0.3200(4) 0.0708(2) 0.1481(2) 0.0696(14) Uani 1 1 d .
H29A H -0.3181 0.1022 0.1249 0.084 Uiso 1 1 calc R
C30 C -0.2198(5) 0.0345(2) 0.1529(2) 0.0730(15) Uani 1 1 d .
H30A H -0.1501 0.0425 0.1340 0.088 Uiso 1 1 calc R
C31 C -0.2227(5) -0.0134(2) 0.1854(2) 0.0735(15) Uani 1 1 d .
H31A H -0.1565 -0.0386 0.1878 0.088 Uiso 1 1 calc R
C32 C -0.3259(5) -0.0235(2) 0.2143(2) 0.0719(15) Uani 1 1 d .
H32A H -0.3291 -0.0557 0.2364 0.086 Uiso 1 1 calc R
C33 C -0.4253(5) 0.0141(2) 0.2109(2) 0.0671(14) Uani 1 1 d .
H33A H -0.4933 0.0074 0.2313 0.081 Uiso 1 1 calc R
C34 C -0.6456(5) 0.0739(2) 0.1746(2) 0.0614(13) Uani 1 1 d .
C35 C -0.6780(5) 0.0268(2) 0.1426(2) 0.0760(16) Uani 1 1 d .
H35A H -0.6233 0.0122 0.1184 0.091 Uiso 1 1 calc R
C36 C -0.7919(6) 0.0018(3) 0.1470(3) 0.098(2) Uani 1 1 d .
H36A H -0.8134 -0.0300 0.1257 0.118 Uiso 1 1 calc R
C37 C -0.8743(6) 0.0232(3) 0.1825(3) 0.104(2) Uani 1 1 d .
H37A H -0.9502 0.0057 0.1857 0.125 Uiso 1 1 calc R
C38 C -0.8434(6) 0.0696(3) 0.2123(3) 0.103(2) Uani 1 1 d .
H38A H -0.8995 0.0845 0.2357 0.124 Uiso 1 1 calc R
C39 C -0.7286(5) 0.0962(2) 0.2091(2) 0.0859(17) Uani 1 1 d .
H39A H -0.7089 0.1285 0.2299 0.103 Uiso 1 1 calc R
C40 C -0.5120(4) 0.1574(2) 0.1715(2) 0.0591(13) Uani 1 1 d .
C41 C -0.5942(5) 0.1930(2) 0.1413(2) 0.0676(14) Uani 1 1 d .
H41A H -0.6610 0.1768 0.1213 0.081 Uiso 1 1 calc R
C42 C -0.5791(5) 0.2510(2) 0.1402(2) 0.0679(14) Uani 1 1 d .
H42A H -0.6366 0.2734 0.1204 0.081 Uiso 1 1 calc R
C43 C -0.4774(5) 0.2767(2) 0.1688(2) 0.0672(14) Uani 1 1 d .
C44 C -0.3967(5) 0.2417(2) 0.1996(2) 0.0695(14) Uani 1 1 d .
H44A H -0.3303 0.2580 0.2198 0.083 Uiso 1 1 calc R
C45 C -0.4121(5) 0.1838(2) 0.2010(2) 0.0694(14) Uani 1 1 d .
H45A H -0.3557 0.1616 0.2218 0.083 Uiso 1 1 calc R
C46 C -0.4568(5) 0.3390(2) 0.1699(2) 0.0817(17) Uani 1 1 d .
H46A H -0.3829 0.3515 0.1871 0.098 Uiso 1 1 calc R
C47 C -0.5303(5) 0.3780(2) 0.1496(2) 0.0741(15) Uani 1 1 d .
H47A H -0.6049 0.3658 0.1328 0.089 Uiso 1 1 calc R
C48 C -0.5070(5) 0.4408(2) 0.1504(2) 0.0643(13) Uani 1 1 d .
C49 C -0.6012(5) 0.4774(2) 0.1332(2) 0.0734(15) Uani 1 1 d .
H49A H -0.6766 0.4621 0.1205 0.088 Uiso 1 1 calc R
C50 C -0.5876(5) 0.5354(2) 0.1340(2) 0.0707(15) Uani 1 1 d .
H50A H -0.6538 0.5589 0.1237 0.085 Uiso 1 1 calc R
C51 C -0.4755(5) 0.5583(2) 0.1503(2) 0.0668(14) Uani 1 1 d .
C52 C -0.3788(5) 0.5237(2) 0.1673(2) 0.0728(15) Uani 1 1 d .
H52A H -0.3030 0.5396 0.1785 0.087 Uiso 1 1 calc R
C53 C -0.3940(5) 0.4645(2) 0.1677(2) 0.0683(14) Uani 1 1 d .
H53A H -0.3286 0.4410 0.1794 0.082 Uiso 1 1 calc R
C54 C -0.5508(6) 0.6536(2) 0.1417(3) 0.096(2) Uani 1 1 d .
H54A H -0.5216 0.6921 0.1446 0.144 Uiso 1 1 calc R
H54B H -0.6116 0.6473 0.1680 0.144 Uiso 1 1 calc R
H54C H -0.5871 0.6471 0.1053 0.144 Uiso 1 1 calc R
C55 C 0.1025(5) 0.7799(2) 0.1722(2) 0.0663(14) Uani 1 1 d .
C56 C 0.2007(5) 0.7692(2) 0.1394(2) 0.0788(16) Uani 1 1 d .
H56A H 0.1985 0.7374 0.1166 0.095 Uiso 1 1 calc R
C57 C 0.3014(5) 0.8054(3) 0.1403(3) 0.095(2) Uani 1 1 d .
H57A H 0.3662 0.7981 0.1182 0.113 Uiso 1 1 calc R
C58 C 0.3050(6) 0.8515(3) 0.1734(3) 0.099(2) Uani 1 1 d .
H58A H 0.3727 0.8757 0.1742 0.119 Uiso 1 1 calc R
C59 C 0.2078(6) 0.8631(3) 0.2067(3) 0.0929(19) Uani 1 1 d .
H59A H 0.2095 0.8956 0.2284 0.112 Uiso 1 1 calc R
C60 C 0.1101(5) 0.8263(2) 0.2072(2) 0.0760(16) Uani 1 1 d .
H60A H 0.0484 0.8326 0.2313 0.091 Uiso 1 1 calc R
C61 C -0.1189(5) 0.7621(2) 0.17977(19) 0.0596(13) Uani 1 1 d .
C62 C -0.1616(5) 0.8144(2) 0.1603(2) 0.0678(14) Uani 1 1 d .
H62A H -0.1099 0.8376 0.1411 0.081 Uiso 1 1 calc R
C63 C -0.2806(6) 0.8326(2) 0.1689(2) 0.0752(16) Uani 1 1 d .
H63A H -0.3079 0.8676 0.1551 0.090 Uiso 1 1 calc R
C64 C -0.3576(5) 0.7995(2) 0.1974(2) 0.0715(15) Uani 1 1 d .
H64A H -0.4367 0.8119 0.2037 0.086 Uiso 1 1 calc R
C65 C -0.3162(5) 0.7471(2) 0.2169(2) 0.0748(15) Uani 1 1 d .
H65A H -0.3687 0.7241 0.2359 0.090 Uiso 1 1 calc R
C66 C -0.1988(5) 0.7285(2) 0.2086(2) 0.0700(14) Uani 1 1 d .
H66A H -0.1726 0.6932 0.2222 0.084 Uiso 1 1 calc R
C67 C 0.0196(4) 0.6832(2) 0.1691(2) 0.0593(13) Uani 1 1 d .
C68 C -0.0551(5) 0.6487(2) 0.1347(2) 0.0664(14) Uani 1 1 d .
H68A H -0.1153 0.6657 0.1113 0.080 Uiso 1 1 calc R
C69 C -0.0433(5) 0.5903(2) 0.1339(2) 0.0693(14) Uani 1 1 d .
H69A H -0.0960 0.5686 0.1108 0.083 Uiso 1 1 calc R
C70 C 0.0484(4) 0.5636(2) 0.1678(2) 0.0595(13) Uani 1 1 d .
C71 C 0.1270(4) 0.5981(2) 0.1999(2) 0.0666(14) Uani 1 1 d .
H71A H 0.1907 0.5812 0.2214 0.080 Uiso 1 1 calc R
C72 C 0.1144(4) 0.6561(2) 0.2013(2) 0.0654(14) Uani 1 1 d .
H72A H 0.1688 0.6777 0.2236 0.078 Uiso 1 1 calc R
C73 C 0.0613(5) 0.5014(2) 0.1699(2) 0.0652(14) Uani 1 1 d .
H73A H 0.1319 0.4876 0.1890 0.078 Uiso 1 1 calc R
C74 C -0.0159(5) 0.4621(2) 0.1477(2) 0.0695(15) Uani 1 1 d .
H74A H -0.0854 0.4755 0.1276 0.083 Uiso 1 1 calc R
C75 C -0.0025(5) 0.4013(2) 0.1518(2) 0.0637(13) Uani 1 1 d .
C76 C -0.0975(5) 0.3662(2) 0.1322(2) 0.0749(15) Uani 1 1 d .
H76A H -0.1691 0.3829 0.1168 0.090 Uiso 1 1 calc R
C77 C -0.0908(5) 0.3068(2) 0.1345(2) 0.0805(16) Uani 1 1 d .
H77A H -0.1568 0.2845 0.1211 0.097 Uiso 1 1 calc R
C78 C 0.0143(6) 0.2823(2) 0.1568(2) 0.0722(15) Uani 1 1 d .
C79 C 0.1114(5) 0.3155(2) 0.1775(2) 0.0735(15) Uani 1 1 d .
H79A H 0.1823 0.2984 0.1932 0.088 Uiso 1 1 calc R
C80 C 0.1032(5) 0.3737(2) 0.1748(2) 0.0654(14) Uani 1 1 d .
H80A H 0.1695 0.3955 0.1886 0.079 Uiso 1 1 calc R
C81 C -0.0603(6) 0.1879(2) 0.1410(3) 0.113(2) Uani 1 1 d .
H81A H -0.0348 0.1491 0.1465 0.169 Uiso 1 1 calc R
H81B H -0.0773 0.1949 0.1024 0.169 Uiso 1 1 calc R
H81C H -0.1333 0.1949 0.1601 0.169 Uiso 1 1 calc R

loop_
_atom_site_aniso_label
_atom_site_aniso_U_11
_atom_site_aniso_U_22
_atom_site_aniso_U_33
_atom_site_aniso_U_23
_atom_site_aniso_U_13
_atom_site_aniso_U_12
O1 0.106(3) 0.063(3) 0.125(3) -0.002(2) 0.012(3) -0.007(2)
O2 0.091(3) 0.059(3) 0.108(3) 0.006(2) -0.005(2) -0.004(2)
O3 0.122(4) 0.063(3) 0.109(3) -0.007(2) -0.002(3) -0.009(2)
N1 0.057(3) 0.051(3) 0.106(4) -0.005(2) 0.008(2) -0.002(2)
N2 0.049(3) 0.049(3) 0.096(3) -0.005(2) 0.003(2) 0.004(2)
N3 0.056(3) 0.048(3) 0.102(3) 0.003(2) 0.016(2) 0.006(2)
C1 0.057(3) 0.055(3) 0.073(4) -0.005(3) 0.001(3) 0.003(3)
C2 0.069(4) 0.079(4) 0.074(4) 0.012(3) 0.002(3) 0.006(3)
C3 0.065(4) 0.094(5) 0.095(5) 0.001(4) -0.004(3) 0.005(3)
C4 0.072(4) 0.083(5) 0.112(5) -0.004(4) 0.001(4) -0.012(3)
C5 0.066(4) 0.075(4) 0.090(4) 0.001(3) 0.006(3) -0.005(3)
C6 0.057(3) 0.069(4) 0.083(4) 0.007(3) 0.003(3) 0.002(3)
C7 0.059(3) 0.050(3) 0.073(4) 0.001(3) 0.001(3) -0.001(3)
C8 0.059(3) 0.063(3) 0.075(4) -0.008(3) 0.000(3) -0.001(3)
C9 0.082(4) 0.072(4) 0.092(4) -0.022(3) 0.003(3) 0.012(3)
C10 0.070(4) 0.081(4) 0.112(5) -0.021(4) 0.000(4) 0.014(3)
C11 0.052(3) 0.080(4) 0.107(5) -0.008(3) -0.003(3) -0.005(3)
C12 0.071(4) 0.072(4) 0.073(4) -0.001(3) 0.003(3) 0.002(3)
C13 0.076(4) 0.051(3) 0.070(4) -0.009(3) -0.002(3) 0.007(3)
C14 0.073(4) 0.070(4) 0.081(4) 0.008(3) 0.005(3) -0.003(3)
C15 0.087(5) 0.067(4) 0.097(5) 0.022(3) -0.021(4) -0.015(3)
C16 0.129(6) 0.047(4) 0.100(5) -0.008(4) -0.045(5) 0.009(4)
C17 0.126(6) 0.062(4) 0.080(4) -0.012(3) -0.013(4) 0.018(4)
C18 0.097(4) 0.069(4) 0.076(4) -0.003(3) 0.006(3) 0.012(3)
C19 0.071(9) 0.098(11) 0.071(8) -0.008(6) 0.003(6) -0.007(7)
C19' 0.078(19) 0.031(13) 0.095(19) 0.008(12) 0.006(15) -0.019(12)
C20 0.062(9) 0.115(12) 0.058(6) -0.010(6) 0.005(5) 0.003(7)
C20' 0.08(2) 0.041(15) 0.073(16) 0.002(11) -0.008(14) -0.013(13)
C21 0.154(8) 0.057(5) 0.079(5) -0.003(4) -0.042(5) -0.006(5)
C22 0.119(6) 0.081(5) 0.081(4) -0.008(4) -0.017(4) 0.026(4)
C23 0.091(5) 0.075(4) 0.078(4) 0.007(3) -0.004(3) 0.008(3)
C24 0.081(4) 0.049(3) 0.076(4) 0.001(3) -0.006(3) -0.001(3)
C25 0.081(4) 0.083(5) 0.094(5) 0.004(3) 0.012(3) -0.005(3)
C26 0.107(6) 0.084(5) 0.091(5) 0.016(4) -0.020(4) -0.030(4)
C27 0.122(6) 0.088(5) 0.173(7) 0.021(5) -0.003(5) -0.033(4)
C28 0.052(3) 0.057(3) 0.066(3) -0.011(3) 0.004(2) -0.007(2)
C29 0.056(3) 0.070(4) 0.083(4) 0.003(3) 0.006(3) -0.007(3)
C30 0.049(3) 0.075(4) 0.096(4) -0.009(3) 0.010(3) 0.001(3)
C31 0.066(4) 0.068(4) 0.085(4) -0.007(3) -0.003(3) 0.002(3)
C32 0.067(4) 0.060(4) 0.087(4) -0.004(3) -0.006(3) -0.003(3)
C33 0.072(4) 0.063(4) 0.065(3) 0.003(3) 0.001(3) 0.001(3)
C34 0.061(3) 0.051(3) 0.072(4) -0.003(3) 0.001(3) 0.003(3)
C35 0.066(4) 0.076(4) 0.085(4) -0.012(3) -0.007(3) 0.003(3)
C36 0.075(5) 0.068(4) 0.146(7) 0.011(4) -0.031(5) -0.012(4)
C37 0.063(5) 0.104(6) 0.142(7) 0.040(5) -0.009(4) -0.012(4)
C38 0.067(4) 0.124(6) 0.119(6) 0.019(5) 0.016(4) -0.001(4)
C39 0.074(4) 0.078(4) 0.108(5) -0.005(3) 0.025(4) 0.007(3)
C40 0.060(3) 0.050(3) 0.068(3) -0.006(2) 0.004(3) -0.002(2)
C41 0.070(4) 0.067(4) 0.064(3) -0.003(3) -0.004(3) 0.003(3)
C42 0.075(4) 0.059(4) 0.069(4) 0.004(3) -0.001(3) 0.007(3)
C43 0.076(4) 0.053(3) 0.072(4) -0.008(3) 0.004(3) -0.005(3)
C44 0.069(4) 0.056(4) 0.083(4) -0.009(3) -0.002(3) 0.000(3)
C45 0.066(3) 0.058(4) 0.084(4) -0.006(3) -0.007(3) 0.004(3)
C46 0.088(4) 0.076(4) 0.079(4) -0.002(3) -0.003(3) -0.004(3)
C47 0.075(4) 0.075(4) 0.073(4) -0.002(3) 0.008(3) 0.005(3)
C48 0.070(4) 0.050(3) 0.074(4) -0.003(3) 0.013(3) -0.001(3)
C49 0.084(4) 0.064(4) 0.071(4) 0.002(3) 0.000(3) -0.004(3)
C50 0.075(4) 0.059(4) 0.077(4) 0.001(3) -0.002(3) 0.003(3)
C51 0.081(4) 0.057(4) 0.061(3) 0.004(3) -0.002(3) -0.005(3)
C52 0.067(4) 0.073(4) 0.079(4) -0.001(3) 0.008(3) 0.001(3)
C53 0.076(4) 0.060(4) 0.069(4) 0.005(3) 0.004(3) 0.012(3)
C54 0.111(5) 0.062(4) 0.113(5) 0.008(3) -0.002(4) 0.012(4)
C55 0.060(4) 0.060(4) 0.078(4) 0.009(3) -0.003(3) 0.004(3)
C56 0.063(4) 0.073(4) 0.100(5) 0.019(3) 0.003(3) 0.013(3)
C57 0.061(4) 0.088(5) 0.135(6) 0.041(4) 0.003(4) -0.003(4)
C58 0.072(5) 0.083(5) 0.139(7) 0.033(4) -0.027(4) -0.007(4)
C59 0.084(5) 0.081(5) 0.111(5) 0.006(4) -0.020(4) -0.004(4)
C60 0.085(4) 0.070(4) 0.072(4) 0.015(3) -0.007(3) -0.009(3)
C61 0.063(3) 0.053(3) 0.063(3) 0.007(2) 0.000(3) 0.005(3)
C62 0.078(4) 0.056(3) 0.069(4) 0.004(3) 0.005(3) 0.010(3)
C63 0.092(4) 0.063(4) 0.070(4) -0.006(3) 0.001(3) 0.023(3)
C64 0.071(4) 0.069(4) 0.074(4) -0.006(3) 0.001(3) 0.010(3)
C65 0.067(4) 0.068(4) 0.090(4) -0.005(3) 0.008(3) 0.000(3)
C66 0.071(4) 0.059(3) 0.080(4) 0.010(3) 0.006(3) 0.002(3)
C67 0.054(3) 0.060(3) 0.064(3) 0.008(3) 0.001(2) 0.001(2)
C68 0.071(4) 0.054(3) 0.072(4) -0.002(3) -0.011(3) 0.011(3)
C69 0.070(4) 0.064(4) 0.072(4) -0.004(3) -0.009(3) -0.001(3)
C70 0.061(3) 0.052(3) 0.065(3) 0.000(3) -0.001(3) 0.011(3)
C71 0.061(3) 0.054(3) 0.083(4) 0.007(3) -0.009(3) -0.002(3)
C72 0.059(3) 0.056(3) 0.079(4) 0.006(3) -0.004(3) -0.002(3)
C73 0.069(3) 0.054(3) 0.072(4) 0.004(3) -0.003(3) 0.013(3)
C74 0.070(4) 0.069(4) 0.068(4) -0.001(3) -0.006(3) 0.011(3)
C75 0.070(4) 0.050(3) 0.070(4) -0.002(3) -0.003(3) 0.004(3)
C76 0.075(4) 0.072(4) 0.076(4) -0.007(3) -0.010(3) 0.006(3)
C77 0.076(4) 0.074(4) 0.090(4) -0.021(3) -0.003(3) -0.012(3)
C78 0.084(4) 0.061(4) 0.071(4) -0.003(3) 0.003(3) 0.003(3)
C79 0.073(4) 0.070(4) 0.076(4) 0.003(3) 0.001(3) 0.003(3)
C80 0.072(4) 0.052(3) 0.072(4) -0.001(3) 0.001(3) 0.003(3)
C81 0.131(6) 0.072(4) 0.135(6) -0.012(4) 0.004(5) -0.020(4)

loop_
_atom_type_symbol
_atom_type_description
_atom_type_scat_dispersion_real
_atom_type_scat_dispersion_imag
_atom_type_scat_source
C C 0.0033 0.0016 'International Tables Vol C Tables 4.2.6.8 and 6.1.1.4'
H H 0.0000 0.0000 'International Tables Vol C Tables 4.2.6.8 and 6.1.1.4'
N N 0.0061 0.0033 'International Tables Vol C Tables 4.2.6.8 and 6.1.1.4'
O O 0.0106 0.0060 'International Tables Vol C Tables 4.2.6.8 and 6.1.1.4'

loop_
_geom_angle_atom_site_label_1
_geom_angle_atom_site_label_2
_geom_angle_atom_site_label_3
_geom_angle
C24 O1 C27 118.0(5)
C51 O2 C54 118.2(4)
C78 O3 C81 117.9(5)
C13 N1 C7 121.8(4)
C13 N1 C1 120.1(4)
C7 N1 C1 118.1(4)
C40 N2 C34 120.5(4)
C40 N2 C28 121.4(4)
C34 N2 C28 117.6(4)
C67 N3 C55 120.4(4)
C67 N3 C61 117.8(4)
C55 N3 C61 121.0(4)
C6 C1 C2 120.1(5)
C6 C1 N1 119.9(4)
C2 C1 N1 119.9(5)
C3 C2 C1 118.9(5)
C2 C3 C4 121.3(5)
C5 C4 C3 118.9(5)
C4 C5 C6 119.9(5)
C1 C6 C5 120.8(5)
C8 C7 C12 118.4(5)
C8 C7 N1 120.6(4)
C12 C7 N1 121.0(5)
C7 C8 C9 120.6(5)
C10 C9 C8 121.0(5)
C9 C10 C11 117.9(5)
C12 C11 C10 121.7(5)
C11 C12 C7 120.4(5)
C18 C13 C14 117.4(5)
C18 C13 N1 120.5(5)
C14 C13 N1 122.0(5)
C15 C14 C13 119.5(6)
C16 C15 C14 122.8(6)
C17 C16 C15 115.8(6)
C17 C16 C19' 145(2)
C15 C16 C19' 99(2)
C17 C16 C19 110.8(11)
C15 C16 C19 133.3(11)
C19' C16 C19 34.2(14)
C16 C17 C18 123.6(6)
C17 C18 C13 120.9(6)
C19' C19 C20' 96(5)
C19' C19 C20 49(2)
C20' C19 C20 48(3)
C19' C19 C16 68.9(9)
C20' C19 C16 164(5)
C20 C19 C16 117.2(17)
C19 C19' C20 86(5)
C19 C19' C20' 45(3)
C20 C19' C20' 42(2)
C19 C19' C16 77.0(11)
C20 C19' C16 163(6)
C20' C19' C16 122(4)
C20' C20 C19' 95(5)
C20' C20 C19 51(2)
C19' C20 C19 45(3)
C20' C20 C21 66.4(8)
C19' C20 C21 161(5)
C19 C20 C21 116.8(17)
C20 C20' C19 82(5)
C20 C20' C19' 43(3)
C19 C20' C19' 40(2)
C20 C20' C21 78.1(13)
C19 C20' C21 160(6)
C19' C20' C21 121(4)
C22 C21 C26 117.1(6)
C22 C21 C20' 145(2)
C26 C21 C20' 98(2)
C22 C21 C20 109.9(11)
C26 C21 C20 133.0(11)
C20' C21 C20 35.5(14)
C21 C22 C23 122.5(7)
C24 C23 C22 119.6(6)
C23 C24 O1 125.1(6)
C23 C24 C25 119.7(6)
O1 C24 C25 115.1(6)
C26 C25 C24 119.6(6)
C25 C26 C21 121.3(7)
C33 C28 C29 118.7(5)
C33 C28 N2 120.6(5)
C29 C28 N2 120.7(5)
C30 C29 C28 121.0(5)
C31 C30 C29 120.3(5)
C30 C31 C32 118.8(5)
C31 C32 C33 120.8(5)
C28 C33 C32 120.3(5)
C39 C34 C35 119.7(5)
C39 C34 N2 120.4(5)
C35 C34 N2 119.9(5)
C36 C35 C34 119.6(6)
C37 C36 C35 120.9(6)
C38 C37 C36 119.1(7)
C37 C38 C39 121.8(7)
C34 C39 C38 118.9(6)
C41 C40 N2 121.9(4)
C41 C40 C45 116.9(4)
N2 C40 C45 121.2(4)
C42 C41 C40 122.0(5)
C41 C42 C43 120.6(5)
C44 C43 C42 117.7(5)
C44 C43 C46 119.0(5)
C42 C43 C46 123.2(5)
C45 C44 C43 121.8(5)
C44 C45 C40 121.0(5)
C47 C46 C43 127.1(6)
C46 C47 C48 126.3(5)
C49 C48 C53 117.9(5)
C49 C48 C47 119.2(5)
C53 C48 C47 123.0(5)
C50 C49 C48 122.5(5)
C51 C50 C49 119.3(5)
C50 C51 C52 120.4(5)
C50 C51 O2 123.9(5)
C52 C51 O2 115.7(5)
C51 C52 C53 120.1(5)
C48 C53 C52 119.8(5)
C60 C55 C56 118.5(5)
C60 C55 N3 121.6(5)
C56 C55 N3 119.9(5)
C57 C56 C55 120.8(6)
C58 C57 C56 119.7(7)
C57 C58 C59 120.5(6)
C60 C59 C58 119.9(6)
C59 C60 C55 120.4(6)
C62 C61 C66 118.0(5)
C62 C61 N3 122.2(5)
C66 C61 N3 119.9(4)
C61 C62 C63 121.1(5)
C64 C63 C62 120.5(5)
C63 C64 C65 119.0(5)
C66 C65 C64 121.2(5)
C65 C66 C61 120.3(5)
C68 C67 N3 121.0(4)
C68 C67 C72 116.9(5)
N3 C67 C72 122.1(5)
C69 C68 C67 122.5(5)
C68 C69 C70 120.0(5)
C71 C70 C69 117.6(5)
C71 C70 C73 120.5(4)
C69 C70 C73 121.9(5)
C72 C71 C70 122.5(5)
C71 C72 C67 120.4(5)
C74 C73 C70 128.0(5)
C73 C74 C75 126.8(5)
C76 C75 C80 116.0(5)
C76 C75 C74 119.9(5)
C80 C75 C74 124.2(5)
C75 C76 C77 123.0(5)
C78 C77 C76 118.6(5)
C77 C78 O3 124.8(5)
C77 C78 C79 120.5(5)
O3 C78 C79 114.6(5)
C80 C79 C78 120.0(5)
C79 C80 C75 121.9(5)

loop_
_geom_bond_atom_site_label_1
_geom_bond_atom_site_label_2
_geom_bond_distance
O1 C24 1.369(6)
O1 C27 1.402(7)
O2 C51 1.379(5)
O2 C54 1.406(6)
O3 C78 1.378(6)
O3 C81 1.404(6)
N1 C13 1.408(6)
N1 C7 1.425(6)
N1 C1 1.430(6)
N2 C40 1.398(5)
N2 C34 1.419(6)
N2 C28 1.423(5)
N3 C67 1.404(5)
N3 C55 1.413(6)
N3 C61 1.415(6)
C1 C6 1.358(6)
C1 C2 1.389(6)
C2 C3 1.374(7)
C3 C4 1.387(7)
C4 C5 1.374(7)
C5 C6 1.384(6)
C7 C8 1.376(6)
C7 C12 1.385(6)
C8 C9 1.389(6)
C9 C10 1.373(7)
C10 C11 1.379(7)
C11 C12 1.370(6)
C13 C18 1.386(7)
C13 C14 1.392(7)
C14 C15 1.390(7)
C15 C16 1.390(8)
C16 C17 1.353(8)
C16 C19' 1.470(2)
C16 C19 1.535(12)
C17 C18 1.367(7)
C19 C19' 0.89(4)
C19 C20' 0.974(16)
C19 C20 1.25(4)
C19' C20 0.938(16)
C19' C20' 1.38(9)
C20 C20' 0.93(3)
C20 C21 1.571(13)
C20' C21 1.470(2)
C21 C22 1.368(9)
C21 C26 1.391(9)
C22 C23 1.381(7)
C23 C24 1.362(7)
C24 C25 1.386(7)
C25 C26 1.384(7)
C28 C33 1.372(6)
C28 C29 1.389(6)
C29 C30 1.382(6)
C30 C31 1.380(7)
C31 C32 1.382(7)
C32 C33 1.395(6)
C34 C39 1.375(7)
C34 C35 1.384(6)
C35 C36 1.382(7)
C36 C37 1.378(9)
C37 C38 1.340(8)
C38 C39 1.403(8)
C40 C41 1.398(6)
C40 C45 1.409(6)
C41 C42 1.373(6)
C42 C43 1.406(6)
C43 C44 1.388(6)
C43 C46 1.481(7)
C44 C45 1.372(6)
C46 C47 1.294(6)
C47 C48 1.497(7)
C48 C49 1.382(6)
C48 C53 1.389(6)
C49 C50 1.369(6)
C50 C51 1.368(6)
C51 C52 1.371(6)
C52 C53 1.401(6)
C55 C60 1.384(7)
C55 C56 1.397(7)
C56 C57 1.385(7)
C57 C58 1.350(8)
C58 C59 1.397(8)
C59 C60 1.369(7)
C61 C62 1.385(6)
C61 C66 1.396(6)
C62 C63 1.391(7)
C63 C64 1.365(7)
C64 C65 1.384(6)
C65 C66 1.377(6)
C67 C68 1.390(6)
C67 C72 1.408(6)
C68 C69 1.378(6)
C69 C70 1.403(6)
C70 C71 1.384(6)
C70 C73 1.469(6)
C71 C72 1.370(6)
C73 C74 1.339(6)
C74 C75 1.439(6)
C75 C76 1.381(6)
C75 C80 1.406(6)
C76 C77 1.399(7)
C77 C78 1.363(7)
C78 C79 1.383(7)
C79 C80 1.370(6)
